data_4121648
loop_
_publ_author_name
'Meihaus, Katie R.'
'Minasian, Stefan G.'
'Lukens, Jr, Wayne W'
'Kozimor, Stosh A.'
'Shuh, David K.'
'Tyliszczak, Tolek'
'Long, Jeffrey R.'

_publ_section_title
;
 Influence of Pyrazolate vs N-Heterocyclic Carbene Ligands on the Slow
 Magnetic Relaxation of Homoleptic Trischelate Lanthanide(III) and
 Uranium(III) Complexes.
;
_journal_issue 16
_journal_name_full 'Journal of the American Chemical Society'
_journal_page_first 6056
_journal_page_last 6068
_journal_paper_doi 10.1021/ja501569t
_journal_volume 136
_journal_year 2014
_chemical_formula_sum 'C24 H36 B3 N12 U'
_chemical_formula_weight 763.11
_chemical_name_common km21
_chemical_name_systematic
; 
 ? 
;
_space_group_IT_number 148
_symmetry_cell_setting hexagonal
_symmetry_space_group_name_Hall '-R 3'
_symmetry_space_group_name_H-M 'R -3 :H'
_atom_sites_solution_hydrogens geom
_atom_sites_solution_primary direct
_atom_sites_solution_secondary difmap
_audit_creation_method SHELXL-97
_cell_angle_alpha 90.00
_cell_angle_beta 90.00
_cell_angle_gamma 120.00
_cell_formula_units_Z 6
_cell_length_a 16.2056(15)
_cell_length_b 16.2056(15)
_cell_length_c 19.9312(18)
_cell_measurement_reflns_used 9902
_cell_measurement_temperature 100(2)
_cell_measurement_theta_max 25.31
_cell_measurement_theta_min 2.51
_cell_volume 4533.1(7)
_computing_cell_refinement 'Bruker APEX2 v. 2009.1'
_computing_data_collection 'Bruker APEX2 v. 2009.1'
_computing_data_reduction 'Bruker APEX2 v. 2009.1'
_computing_molecular_graphics ORTEP-32
_computing_publication_material WinGX
_computing_structure_refinement 'SHELXL-97 (Sheldrick, 2008)'
_computing_structure_solution SIR-2004
_diffrn_ambient_temperature 100(2)
_diffrn_detector_area_resol_mean 8.366
_diffrn_measured_fraction_theta_full 0.961
_diffrn_measured_fraction_theta_max 0.962
_diffrn_measurement_device_type 'Bruker APEX-I CCD'
_diffrn_measurement_method '\f and \w scans'
_diffrn_radiation_monochromator graphite
_diffrn_radiation_source 'fine-focus sealed tube'
_diffrn_radiation_type MoK\a
_diffrn_radiation_wavelength 0.71073
_diffrn_reflns_av_R_equivalents 0.0392
_diffrn_reflns_av_sigmaI/netI 0.0237
_diffrn_reflns_limit_h_max 19
_diffrn_reflns_limit_h_min -19
_diffrn_reflns_limit_k_max 19
_diffrn_reflns_limit_k_min -19
_diffrn_reflns_limit_l_max 23
_diffrn_reflns_limit_l_min -24
_diffrn_reflns_number 17685
_diffrn_reflns_theta_full 25.00
_diffrn_reflns_theta_max 25.33
_diffrn_reflns_theta_min 1.77
_exptl_absorpt_coefficient_mu 5.407
_exptl_absorpt_correction_T_max 0.6716
_exptl_absorpt_correction_T_min 0.6139
_exptl_absorpt_correction_type multi-scan
_exptl_absorpt_process_details SADABS
_exptl_crystal_colour burgundy
_exptl_crystal_density_diffrn 1.677
_exptl_crystal_density_method 'not measured'
_exptl_crystal_description block
_exptl_crystal_F_000 2226
_exptl_crystal_size_max 0.10
_exptl_crystal_size_mid 0.08
_exptl_crystal_size_min 0.08
_refine_diff_density_max 1.237
_refine_diff_density_min -0.963
_refine_diff_density_rms 0.118
_refine_ls_extinction_method none
_refine_ls_goodness_of_fit_ref 1.188
_refine_ls_hydrogen_treatment mixed
_refine_ls_matrix_type full
_refine_ls_number_parameters 129
_refine_ls_number_reflns 1780
_refine_ls_number_restraints 0
_refine_ls_restrained_S_all 1.188
_refine_ls_R_factor_all 0.0248
_refine_ls_R_factor_gt 0.0210
_refine_ls_shift/su_max 0.000
_refine_ls_shift/su_mean 0.000
_refine_ls_structure_factor_coef Fsqd
_refine_ls_weighting_details 'calc w=1/[\s^2^(Fo^2^)+(0.0178P)^2^+22.7373P] where P=(Fo^2^+2Fc^2^)/3'
_refine_ls_weighting_scheme calc
_refine_ls_wR_factor_gt 0.0513
_refine_ls_wR_factor_ref 0.0531
_reflns_number_gt 1650
_reflns_number_total 1780
_reflns_threshold_expression >2sigma(I)
_cod_data_source_file ja501569t_si_013.cif
_cod_data_source_block shelxl
_cod_depositor_comments
;
The following automatic conversions were performed:

'_symmetry_cell_setting' value 'Hexagonal' changed to 'hexagonal'
according to
/usr/data/users/saulius/crontab/automatic-downloads/rss-feeds/ACS/lib/dictionaries/cif_core.dic
dictionary named 'cif_core.dic' version 2.4.2 from 2011-04-26.

Automatic conversion script
Id: cif_fix_values 2281 2013-09-26 08:29:07Z andrius 

 Adding full bibliography for 4121642--4121653.cif.
;
_cod_original_sg_symbol_H-M R-3
_cod_database_code 4121648

loop_
_symmetry_equiv_pos_as_xyz
'x, y, z'
'-y, x-y, z'
'-x+y, -x, z'
'x+2/3, y+1/3, z+1/3'
'-y+2/3, x-y+1/3, z+1/3'
'-x+y+2/3, -x+1/3, z+1/3'
'x+1/3, y+2/3, z+2/3'
'-y+1/3, x-y+2/3, z+2/3'
'-x+y+1/3, -x+2/3, z+2/3'
'-x, -y, -z'
'y, -x+y, -z'
'x-y, x, -z'
'-x+2/3, -y+1/3, -z+1/3'
'y+2/3, -x+y+1/3, -z+1/3'
'x-y+2/3, x+1/3, -z+1/3'
'-x+1/3, -y+2/3, -z+2/3'
'y+1/3, -x+y+2/3, -z+2/3'
'x-y+1/3, x+2/3, -z+2/3'

loop_
_atom_site_label
_atom_site_type_symbol
_atom_site_fract_x
_atom_site_fract_y
_atom_site_fract_z
_atom_site_U_iso_or_equiv
_atom_site_adp_type
_atom_site_occupancy
_atom_site_symmetry_multiplicity
_atom_site_calc_flag
_atom_site_refinement_flags
C1 C 0.8116(3) 0.3254(3) 0.2455(2) 0.0415(11) Uani 1 1 d .
H1A H 0.7477 0.3034 0.2637 0.062 Uiso 1 1 calc R
H1B H 0.8553 0.3337 0.2822 0.062 Uiso 1 1 calc R
H1C H 0.8092 0.2782 0.2136 0.062 Uiso 1 1 calc R
C2 C 0.8458(3) 0.4185(3) 0.21035(18) 0.0281(8) Uani 1 1 d .
C3 C 0.9182(3) 0.5079(3) 0.23063(19) 0.0320(9) Uani 1 1 d .
H3 H 0.9578 0.5225 0.2691 0.038 Uiso 1 1 calc R
C4 C 0.9204(3) 0.5708(3) 0.18315(18) 0.0324(9) Uani 1 1 d .
H4 H 0.9625 0.6378 0.1831 0.039 Uiso 1 1 calc R
C5 C 0.9403(3) 0.5665(3) -0.02776(17) 0.0311(9) Uani 1 1 d .
H5 H 0.9871 0.6320 -0.0242 0.037 Uiso 1 1 calc R
C6 C 0.9410(3) 0.5031(3) -0.07337(18) 0.0314(9) Uani 1 1 d .
H6 H 0.9872 0.5159 -0.1072 0.038 Uiso 1 1 calc R
C7 C 0.8599(3) 0.4166(3) -0.05956(17) 0.0296(9) Uani 1 1 d .
C8 C 0.8270(3) 0.3222(3) -0.0927(2) 0.0421(11) Uani 1 1 d .
H8A H 0.8464 0.2843 -0.0655 0.063 Uiso 1 1 calc R
H8B H 0.8556 0.3322 -0.1374 0.063 Uiso 1 1 calc R
H8C H 0.7574 0.2882 -0.0968 0.063 Uiso 1 1 calc R
B1 B 0.8274(3) 0.5538(3) 0.0713(2) 0.0301(10) Uani 1 1 d .
N1 N 0.8059(2) 0.4267(2) 0.15291(14) 0.0265(7) Uani 1 1 d .
N2 N 0.8533(2) 0.5217(2) 0.13700(14) 0.0274(7) Uani 1 1 d .
N3 N 0.8623(2) 0.5201(2) 0.01091(15) 0.0279(7) Uani 1 1 d .
N4 N 0.8119(2) 0.4266(2) -0.00817(14) 0.0298(7) Uani 1 1 d .
U1 U 0.6667 0.3333 0.069817(11) 0.02378(9) Uani 1 3 d S
H1 H 0.749(3) 0.520(3) 0.0673(19) 0.029 Uiso 1 1 d .
H2 H 0.856(3) 0.629(3) 0.0709(19) 0.029 Uiso 1 1 d .

loop_
_atom_site_aniso_label
_atom_site_aniso_U_11
_atom_site_aniso_U_22
_atom_site_aniso_U_33
_atom_site_aniso_U_23
_atom_site_aniso_U_13
_atom_site_aniso_U_12
C1 0.051(3) 0.041(3) 0.033(2) -0.0010(18) -0.0132(19) 0.023(2)
C2 0.026(2) 0.038(2) 0.0265(18) -0.0010(15) 0.0004(14) 0.0200(18)
C3 0.027(2) 0.039(2) 0.0267(19) -0.0049(16) -0.0040(15) 0.0140(18)
C4 0.028(2) 0.035(2) 0.0297(19) -0.0062(16) 0.0007(16) 0.0114(18)
C5 0.032(2) 0.034(2) 0.0248(18) 0.0092(16) 0.0007(15) 0.0147(18)
C6 0.034(2) 0.044(2) 0.0217(17) 0.0056(16) 0.0025(15) 0.023(2)
C7 0.033(2) 0.040(2) 0.0202(17) 0.0015(15) 0.0009(15) 0.0210(19)
C8 0.050(3) 0.043(3) 0.032(2) -0.0039(18) 0.0066(19) 0.022(2)
B1 0.029(2) 0.029(3) 0.031(2) 0.0000(18) 0.0006(18) 0.014(2)
N1 0.0277(17) 0.0273(17) 0.0245(15) -0.0011(12) -0.0003(12) 0.0137(15)
N2 0.0273(18) 0.0245(17) 0.0256(16) -0.0008(12) 0.0018(12) 0.0094(14)
N3 0.0324(19) 0.0239(17) 0.0258(16) 0.0028(12) 0.0005(13) 0.0129(15)
N4 0.0369(19) 0.0303(18) 0.0229(15) -0.0008(12) 0.0005(13) 0.0175(16)
U1 0.02606(11) 0.02606(11) 0.01922(12) 0.000 0.000 0.01303(5)

loop_
_atom_type_symbol
_atom_type_description
_atom_type_scat_dispersion_real
_atom_type_scat_dispersion_imag
_atom_type_scat_source
C C 0.0033 0.0016 'International Tables Vol C Tables 4.2.6.8 and 6.1.1.4'
H H 0.0000 0.0000 'International Tables Vol C Tables 4.2.6.8 and 6.1.1.4'
B B 0.0013 0.0007 'International Tables Vol C Tables 4.2.6.8 and 6.1.1.4'
N N 0.0061 0.0033 'International Tables Vol C Tables 4.2.6.8 and 6.1.1.4'
U U -9.6767 9.6646 'International Tables Vol C Tables 4.2.6.8 and 6.1.1.4'

loop_
_geom_angle_atom_site_label_1
_geom_angle_atom_site_label_2
_geom_angle_atom_site_label_3
_geom_angle
_geom_angle_site_symmetry_1
_geom_angle_site_symmetry_3
C2 C1 H1A 109.5 . .
C2 C1 H1B 109.5 . .
H1A C1 H1B 109.5 . .
C2 C1 H1C 109.5 . .
H1A C1 H1C 109.5 . .
H1B C1 H1C 109.5 . .
N1 C2 C3 109.8(3) . .
N1 C2 C1 122.7(3) . .
C3 C2 C1 127.4(3) . .
C4 C3 C2 105.5(3) . .
C4 C3 H3 127.3 . .
C2 C3 H3 127.3 . .
N2 C4 C3 108.6(4) . .
N2 C4 H4 125.7 . .
C3 C4 H4 125.7 . .
N3 C5 C6 108.5(4) . .
N3 C5 H5 125.7 . .
C6 C5 H5 125.7 . .
C5 C6 C7 105.5(3) . .
C5 C6 H6 127.3 . .
C7 C6 H6 127.3 . .
N4 C7 C6 109.9(4) . .
N4 C7 C8 121.8(4) . .
C6 C7 C8 128.2(4) . .
C7 C8 H8A 109.5 . .
C7 C8 H8B 109.5 . .
H8A C8 H8B 109.5 . .
C7 C8 H8C 109.5 . .
H8A C8 H8C 109.5 . .
H8B C8 H8C 109.5 . .
N3 B1 N2 109.5(3) . .
N3 B1 H1 108(2) . .
N2 B1 H1 109(2) . .
N3 B1 H2 112(2) . .
N2 B1 H2 111(2) . .
H1 B1 H2 108(3) . .
C2 N1 N2 106.2(3) . .
C2 N1 U1 143.4(3) . .
N2 N1 U1 110.1(2) . .
C4 N2 N1 109.9(3) . .
C4 N2 B1 131.2(4) . .
N1 N2 B1 118.8(3) . .
C5 N3 N4 109.5(3) . .
C5 N3 B1 131.2(3) . .
N4 N3 B1 119.2(3) . .
C7 N4 N3 106.6(3) . .
C7 N4 U1 143.1(3) . .
N3 N4 U1 110.2(2) . .
N4 U1 N4 87.58(10) 3_665 .
N4 U1 N4 87.58(10) 3_665 2_655
N4 U1 N4 87.58(10) . 2_655
N4 U1 N1 135.09(10) 3_665 .
N4 U1 N1 76.73(9) . .
N4 U1 N1 132.43(10) 2_655 .
N4 U1 N1 76.73(9) 3_665 3_665
N4 U1 N1 132.43(10) . 3_665
N4 U1 N1 135.09(10) 2_655 3_665
N1 U1 N1 83.49(10) . 3_665
N4 U1 N1 132.43(10) 3_665 2_655
N4 U1 N1 135.09(10) . 2_655
N4 U1 N1 76.73(9) 2_655 2_655
N1 U1 N1 83.49(10) . 2_655
N1 U1 N1 83.49(10) 3_665 2_655
N4 U1 H1 141.6(8) 3_665 .
N4 U1 H1 61.6(9) . .
N4 U1 H1 70.0(9) 2_655 .
N1 U1 H1 63.0(9) . .
N1 U1 H1 140.8(8) 3_665 .
N1 U1 H1 73.5(9) 2_655 .

loop_
_geom_bond_atom_site_label_1
_geom_bond_atom_site_label_2
_geom_bond_distance
_geom_bond_site_symmetry_2
C1 C2 1.496(6) .
C1 H1A 0.9800 .
C1 H1B 0.9800 .
C1 H1C 0.9800 .
C2 N1 1.354(5) .
C2 C3 1.393(6) .
C3 C4 1.378(6) .
C3 H3 0.9500 .
C4 N2 1.341(5) .
C4 H4 0.9500 .
C5 N3 1.344(5) .
C5 C6 1.376(6) .
C5 H5 0.9500 .
C6 C7 1.388(6) .
C6 H6 0.9500 .
C7 N4 1.345(5) .
C7 C8 1.498(6) .
C8 H8A 0.9800 .
C8 H8B 0.9800 .
C8 H8C 0.9800 .
B1 N3 1.541(5) .
B1 N2 1.543(5) .
B1 H1 1.11(4) .
B1 H2 1.06(4) .
N1 N2 1.371(4) .
N1 U1 2.590(3) .
N3 N4 1.367(4) .
N4 U1 2.585(3) .
U1 N4 2.585(3) 3_665
U1 N4 2.585(3) 2_655
U1 N1 2.590(3) 3_665
U1 N1 2.590(3) 2_655
U1 H1 2.62(4) .
